data_7131157
loop_
_publ_author_name
'van Vliet, Sven'
'Hermens, Johannes G. H.'
'Fu, Youxin'
'Pfeifer, Lukas'
'Feringa, Ben L.'

_publ_section_title
;
 Hydrazone-based boron difluoride complexes as triplet photosensitizers
 for singlet oxygen generation.
;
_journal_issue 7
_journal_name_full 'Chemical communications (Cambridge, England)'
_journal_page_first 884
_journal_page_last 887
_journal_paper_doi 10.1039/d2cc05336e
_journal_volume 59
_journal_year 2023
_chemical_formula_sum 'C18 H12 B F2 N3'
_chemical_formula_weight 319.12
_space_group_crystal_system monoclinic
_space_group_IT_number 14
_space_group_name_Hall '-P 2yn'
_space_group_name_H-M_alt 'P 1 21/n 1'
_atom_sites_solution_hydrogens geom
_audit_creation_method SHELXL-2018/1
_audit_update_record
;
2022-09-28 deposited with the CCDC.	2022-12-20 downloaded from the CCDC.
;
_cell_angle_alpha 90
_cell_angle_beta 98.1690(10)
_cell_angle_gamma 90
_cell_formula_units_Z 4
_cell_length_a 9.1067(3)
_cell_length_b 12.5882(4)
_cell_length_c 12.6809(4)
_cell_measurement_reflns_used 9884
_cell_measurement_temperature 100(2)
_cell_measurement_theta_max 74.57
_cell_measurement_theta_min 4.98
_cell_volume 1438.95(8)
_computing_cell_refinement 'Bruker SAINT 8.37A'
_computing_data_collection 'Bruker APEX3 V2016.1-0'
_computing_data_reduction 'Bruker SAINT 8.37A'
_computing_structure_refinement 'SHELXL-2018/1 (Sheldrick, 2018)'
_computing_structure_solution 'SHELXT 2014/5 (Sheldrick, 2014)'
_diffrn_ambient_temperature 100(2)
_diffrn_measured_fraction_theta_full 1.000
_diffrn_measured_fraction_theta_max 1.000
_diffrn_measurement_device_type 'Bruker APEX-II CCD'
_diffrn_measurement_method '\f and \w scans'
_diffrn_radiation_type CuK\a
_diffrn_radiation_wavelength 1.54178
_diffrn_reflns_av_R_equivalents 0.0281
_diffrn_reflns_av_unetI/netI 0.0127
_diffrn_reflns_Laue_measured_fraction_full 1.000
_diffrn_reflns_Laue_measured_fraction_max 1.000
_diffrn_reflns_limit_h_max 11
_diffrn_reflns_limit_h_min -11
_diffrn_reflns_limit_k_max 15
_diffrn_reflns_limit_k_min -15
_diffrn_reflns_limit_l_max 15
_diffrn_reflns_limit_l_min -15
_diffrn_reflns_number 27803
_diffrn_reflns_point_group_measured_fraction_full 1.000
_diffrn_reflns_point_group_measured_fraction_max 1.000
_diffrn_reflns_theta_full 67.679
_diffrn_reflns_theta_max 74.470
_diffrn_reflns_theta_min 4.975
_exptl_absorpt_coefficient_mu 0.885
_exptl_absorpt_correction_T_max 0.7538
_exptl_absorpt_correction_T_min 0.6947
_exptl_absorpt_correction_type multi-scan
_exptl_absorpt_process_details 'SADABS 2014/5'
_exptl_crystal_colour lustrous_dark_red
_exptl_crystal_density_diffrn 1.473
_exptl_crystal_description block
_exptl_crystal_F_000 656
_exptl_crystal_size_max 0.22
_exptl_crystal_size_mid 0.14
_exptl_crystal_size_min 0.12
_refine_diff_density_max 0.200
_refine_diff_density_min -0.240
_refine_diff_density_rms 0.047
_refine_ls_extinction_method none
_refine_ls_goodness_of_fit_ref 1.046
_refine_ls_hydrogen_treatment constr
_refine_ls_matrix_type full
_refine_ls_number_parameters 217
_refine_ls_number_reflns 2944
_refine_ls_number_restraints 0
_refine_ls_restrained_S_all 1.046
_refine_ls_R_factor_all 0.0356
_refine_ls_R_factor_gt 0.0321
_refine_ls_shift/su_max 0.000
_refine_ls_shift/su_mean 0.000
_refine_ls_structure_factor_coef Fsqd
_refine_ls_weighting_details 'w=1/[\s^2^(Fo^2^)+(0.0358P)^2^+0.6481P] where P=(Fo^2^+2Fc^2^)/3'
_refine_ls_weighting_scheme calc
_refine_ls_wR_factor_gt 0.0770
_refine_ls_wR_factor_ref 0.0793
_reflns_Friedel_coverage 0.000
_reflns_number_gt 2690
_reflns_number_total 2944
_reflns_threshold_expression 'I > 2\s(I)'
_cod_data_source_file d2cc05336e2.cif
_cod_data_source_block LP18026_xprep_a
_cod_depositor_comments 'Adding full bibliography for 7131157.cif.'
_cod_original_sg_symbol_H-M 'P 21/n'
_cod_database_code 7131157
_shelx_shelxl_version_number 2018/1
_shelx_space_group_comment
;
The symmetry employed for this shelxl refinement is uniquely defined
by the following loop, which should always be used as a source of
symmetry information in preference to the above space-group names.
They are only intended as comments.
;

loop_
_space_group_symop_operation_xyz
'x, y, z'
'-x+1/2, y+1/2, -z+1/2'
'-x, -y, -z'
'x-1/2, -y-1/2, z-1/2'

loop_
_atom_site_label
_atom_site_type_symbol
_atom_site_fract_x
_atom_site_fract_y
_atom_site_fract_z
_atom_site_U_iso_or_equiv
_atom_site_adp_type
_atom_site_occupancy
_atom_site_site_symmetry_order
_atom_site_calc_flag
_atom_site_refinement_flags_posn
_atom_site_refinement_flags_adp
_atom_site_refinement_flags_occupancy
_atom_site_disorder_assembly
_atom_site_disorder_group
F1 F 0.09856(7) 0.36649(5) 0.41362(5) 0.01953(16) Uani 1 1 d . . . . .
F2 F 0.20848(8) 0.45313(5) 0.56105(5) 0.02103(16) Uani 1 1 d . . . . .
N1 N 0.37242(10) 0.37001(7) 0.44484(7) 0.01420(19) Uani 1 1 d . . . . .
N2 N 0.45223(10) 0.42663(7) 0.37896(7) 0.0171(2) Uani 1 1 d . . . . .
N3 N 0.24048(10) 0.52383(7) 0.38659(7) 0.0154(2) Uani 1 1 d . . . . .
C1 C 0.42922(12) 0.28224(9) 0.48920(8) 0.0151(2) Uani 1 1 d . . . . .
C2 C 0.35925(13) 0.21084(9) 0.56016(8) 0.0172(2) Uani 1 1 d . . . . .
C3 C 0.22069(13) 0.21021(10) 0.59468(9) 0.0212(2) Uani 1 1 d . . . . .
H3 H 0.148742 0.262813 0.570911 0.025 Uiso 1 1 calc R U . . .
C4 C 0.18992(15) 0.13058(10) 0.66497(9) 0.0256(3) Uani 1 1 d . . . . .
H4 H 0.095844 0.129351 0.689110 0.031 Uiso 1 1 calc R U . . .
C5 C 0.29374(16) 0.05326(10) 0.70027(9) 0.0279(3) Uani 1 1 d . . . . .
H5 H 0.271096 0.000989 0.749538 0.033 Uiso 1 1 calc R U . . .
C6 C 0.43051(15) 0.05173(10) 0.66409(9) 0.0253(3) Uani 1 1 d . . . . .
H6 H 0.500993 -0.002118 0.686913 0.030 Uiso 1 1 calc R U . . .
C7 C 0.46251(13) 0.13005(9) 0.59416(9) 0.0191(2) Uani 1 1 d . . . . .
C8 C 0.59598(13) 0.14604(9) 0.54378(9) 0.0192(2) Uani 1 1 d . . . . .
C9 C 0.72572(14) 0.08771(10) 0.55187(10) 0.0254(3) Uani 1 1 d . . . . .
H9 H 0.738893 0.026227 0.595645 0.031 Uiso 1 1 calc R U . . .
C10 C 0.83660(14) 0.12115(10) 0.49439(11) 0.0282(3) Uani 1 1 d . . . . .
H10 H 0.926004 0.081524 0.498450 0.034 Uiso 1 1 calc R U . . .
C11 C 0.81845(13) 0.21154(10) 0.43123(10) 0.0252(3) Uani 1 1 d . . . . .
H11 H 0.895681 0.232793 0.392713 0.030 Uiso 1 1 calc R U . . .
C12 C 0.68854(12) 0.27183(9) 0.42334(9) 0.0195(2) Uani 1 1 d . . . . .
H12 H 0.677037 0.334230 0.380827 0.023 Uiso 1 1 calc R U . . .
C13 C 0.57642(12) 0.23795(9) 0.47946(9) 0.0165(2) Uani 1 1 d . . . . .
C14 C 0.37204(12) 0.51362(9) 0.34831(8) 0.0159(2) Uani 1 1 d . . . . .
C15 C 0.41443(13) 0.59270(9) 0.27937(9) 0.0203(2) Uani 1 1 d . . . . .
H15 H 0.506946 0.588437 0.253185 0.024 Uiso 1 1 calc R U . . .
C16 C 0.31963(14) 0.67544(9) 0.25114(9) 0.0222(3) Uani 1 1 d . . . . .
H16 H 0.346605 0.728853 0.204569 0.027 Uiso 1 1 calc R U . . .
C17 C 0.18211(13) 0.68269(9) 0.29019(9) 0.0215(2) Uani 1 1 d . . . . .
H17 H 0.115841 0.739634 0.269362 0.026 Uiso 1 1 calc R U . . .
C18 C 0.14664(13) 0.60625(9) 0.35837(9) 0.0185(2) Uani 1 1 d . . . . .
H18 H 0.055498 0.610599 0.386434 0.022 Uiso 1 1 calc R U . . .
B1 B 0.21770(14) 0.42689(10) 0.45735(10) 0.0152(2) Uani 1 1 d . . . . .

loop_
_atom_site_aniso_label
_atom_site_aniso_U_11
_atom_site_aniso_U_22
_atom_site_aniso_U_33
_atom_site_aniso_U_23
_atom_site_aniso_U_13
_atom_site_aniso_U_12
F1 0.0164(3) 0.0177(3) 0.0242(3) -0.0013(3) 0.0021(3) -0.0025(3)
F2 0.0261(4) 0.0212(3) 0.0173(3) -0.0027(3) 0.0084(3) -0.0004(3)
N1 0.0152(4) 0.0145(4) 0.0132(4) 0.0000(3) 0.0029(3) -0.0010(3)
N2 0.0181(5) 0.0166(5) 0.0176(4) 0.0034(4) 0.0058(4) 0.0000(4)
N3 0.0167(4) 0.0139(4) 0.0154(4) -0.0012(3) 0.0015(3) 0.0001(3)
C1 0.0164(5) 0.0154(5) 0.0132(5) -0.0015(4) 0.0010(4) -0.0010(4)
C2 0.0228(6) 0.0155(5) 0.0127(5) 0.0001(4) 0.0004(4) -0.0027(4)
C3 0.0246(6) 0.0215(6) 0.0183(5) 0.0016(5) 0.0056(4) -0.0020(5)
C4 0.0321(7) 0.0275(6) 0.0183(6) 0.0001(5) 0.0075(5) -0.0084(5)
C5 0.0418(8) 0.0247(6) 0.0161(5) 0.0054(5) 0.0004(5) -0.0108(5)
C6 0.0348(7) 0.0191(6) 0.0190(6) 0.0044(5) -0.0062(5) -0.0027(5)
C7 0.0236(6) 0.0163(5) 0.0153(5) -0.0011(4) -0.0040(4) -0.0027(4)
C8 0.0217(6) 0.0152(5) 0.0186(5) -0.0032(4) -0.0044(4) -0.0012(4)
C9 0.0255(6) 0.0164(6) 0.0309(6) -0.0029(5) -0.0082(5) 0.0032(5)
C10 0.0184(6) 0.0216(6) 0.0420(7) -0.0114(5) -0.0052(5) 0.0055(5)
C11 0.0172(6) 0.0240(6) 0.0343(7) -0.0098(5) 0.0034(5) -0.0005(5)
C12 0.0175(5) 0.0186(6) 0.0221(6) -0.0041(4) 0.0016(4) -0.0005(4)
C13 0.0163(5) 0.0152(5) 0.0170(5) -0.0029(4) -0.0015(4) 0.0009(4)
C14 0.0180(5) 0.0154(5) 0.0140(5) -0.0018(4) 0.0013(4) -0.0011(4)
C15 0.0238(6) 0.0189(6) 0.0186(5) 0.0014(4) 0.0047(4) -0.0024(4)
C16 0.0317(6) 0.0160(5) 0.0177(5) 0.0017(4) -0.0003(5) -0.0033(5)
C17 0.0265(6) 0.0140(5) 0.0218(5) -0.0013(4) -0.0045(5) 0.0025(5)
C18 0.0186(5) 0.0162(5) 0.0195(5) -0.0041(4) -0.0013(4) 0.0021(4)
B1 0.0160(6) 0.0141(6) 0.0159(6) -0.0014(5) 0.0036(4) 0.0004(4)

loop_
_atom_type_symbol
_atom_type_description
_atom_type_scat_dispersion_real
_atom_type_scat_dispersion_imag
_atom_type_scat_source
C C 0.0181 0.0091 'International Tables Vol C Tables 4.2.6.8 and 6.1.1.4'
H H 0.0000 0.0000 'International Tables Vol C Tables 4.2.6.8 and 6.1.1.4'
B B 0.0090 0.0039 'International Tables Vol C Tables 4.2.6.8 and 6.1.1.4'
N N 0.0311 0.0180 'International Tables Vol C Tables 4.2.6.8 and 6.1.1.4'
F F 0.0727 0.0534 'International Tables Vol C Tables 4.2.6.8 and 6.1.1.4'

loop_
_geom_angle_atom_site_label_1
_geom_angle_atom_site_label_2
_geom_angle_atom_site_label_3
_geom_angle
_geom_angle_site_symmetry_1
_geom_angle_site_symmetry_3
_geom_angle_publ_flag
C1 N1 N2 118.99(9) . . ?
C1 N1 B1 129.05(9) . . ?
N2 N1 B1 111.95(8) . . ?
C14 N2 N1 106.54(9) . . ?
C18 N3 C14 122.03(10) . . ?
C18 N3 B1 128.61(9) . . ?
C14 N3 B1 109.27(9) . . ?
N1 C1 C13 126.20(10) . . ?
N1 C1 C2 126.51(10) . . ?
C13 C1 C2 107.27(9) . . ?
C3 C2 C7 119.62(10) . . ?
C3 C2 C1 133.04(11) . . ?
C7 C2 C1 107.34(10) . . ?
C2 C3 C4 118.53(11) . . ?
C2 C3 H3 120.7 . . ?
C4 C3 H3 120.7 . . ?
C5 C4 C3 121.39(12) . . ?
C5 C4 H4 119.3 . . ?
C3 C4 H4 119.3 . . ?
C4 C5 C6 120.41(11) . . ?
C4 C5 H5 119.8 . . ?
C6 C5 H5 119.8 . . ?
C7 C6 C5 118.85(12) . . ?
C7 C6 H6 120.6 . . ?
C5 C6 H6 120.6 . . ?
C6 C7 C2 121.15(11) . . ?
C6 C7 C8 129.82(11) . . ?
C2 C7 C8 109.03(10) . . ?
C9 C8 C13 120.95(11) . . ?
C9 C8 C7 130.38(11) . . ?
C13 C8 C7 108.67(10) . . ?
C8 C9 C10 118.45(12) . . ?
C8 C9 H9 120.8 . . ?
C10 C9 H9 120.8 . . ?
C11 C10 C9 120.96(11) . . ?
C11 C10 H10 119.5 . . ?
C9 C10 H10 119.5 . . ?
C10 C11 C12 121.13(12) . . ?
C10 C11 H11 119.4 . . ?
C12 C11 H11 119.4 . . ?
C13 C12 C11 118.17(11) . . ?
C13 C12 H12 120.9 . . ?
C11 C12 H12 120.9 . . ?
C12 C13 C8 120.32(10) . . ?
C12 C13 C1 132.01(10) . . ?
C8 C13 C1 107.65(10) . . ?
N2 C14 N3 116.35(10) . . ?
N2 C14 C15 124.61(10) . . ?
N3 C14 C15 119.04(10) . . ?
C16 C15 C14 118.70(11) . . ?
C16 C15 H15 120.6 . . ?
C14 C15 H15 120.6 . . ?
C15 C16 C17 121.01(11) . . ?
C15 C16 H16 119.5 . . ?
C17 C16 H16 119.5 . . ?
C18 C17 C16 118.57(11) . . ?
C18 C17 H17 120.7 . . ?
C16 C17 H17 120.7 . . ?
N3 C18 C17 120.61(11) . . ?
N3 C18 H18 119.7 . . ?
C17 C18 H18 119.7 . . ?
F2 B1 F1 111.59(9) . . ?
F2 B1 N3 113.48(9) . . ?
F1 B1 N3 111.44(9) . . ?
F2 B1 N1 112.09(9) . . ?
F1 B1 N1 111.47(9) . . ?
N3 B1 N1 95.88(8) . . ?

loop_
_geom_bond_atom_site_label_1
_geom_bond_atom_site_label_2
_geom_bond_distance
_geom_bond_site_symmetry_2
_geom_bond_publ_flag
F1 B1 1.3754(14) . ?
F2 B1 1.3699(13) . ?
N1 C1 1.3123(14) . ?
N1 N2 1.3808(12) . ?
N1 B1 1.6083(15) . ?
N2 C14 1.3428(14) . ?
N3 C18 1.3594(14) . ?
N3 C14 1.3612(14) . ?
N3 B1 1.5461(15) . ?
C1 C13 1.4731(15) . ?
C1 C2 1.4787(15) . ?
C2 C3 1.3931(16) . ?
C2 C7 1.4104(16) . ?
C3 C4 1.3960(17) . ?
C3 H3 0.9500 . ?
C4 C5 1.3861(19) . ?
C4 H4 0.9500 . ?
C5 C6 1.387(2) . ?
C5 H5 0.9500 . ?
C6 C7 1.3845(17) . ?
C6 H6 0.9500 . ?
C7 C8 1.4651(17) . ?
C8 C9 1.3825(17) . ?
C8 C13 1.4123(16) . ?
C9 C10 1.392(2) . ?
C9 H9 0.9500 . ?
C10 C11 1.3877(19) . ?
C10 H10 0.9500 . ?
C11 C12 1.3971(16) . ?
C11 H11 0.9500 . ?
C12 C13 1.3919(16) . ?
C12 H12 0.9500 . ?
C14 C15 1.4142(15) . ?
C15 C16 1.3676(17) . ?
C15 H15 0.9500 . ?
C16 C17 1.4136(18) . ?
C16 H16 0.9500 . ?
C17 C18 1.3628(17) . ?
C17 H17 0.9500 . ?
C18 H18 0.9500 . ?
